data_2102692
loop_
_publ_author_name
'Blake, Alexander J.'
'Li, Wan-Sheung'
'Lippolis, Vito'
'Parsons, Simon'
'Schr\"oder, Martin'

_publ_section_title
;
 Extended structures of polyiodide salts of transition metal
 macrocyclic complexes
;
_journal_coeditor_code GP5013
_journal_issue 1
_journal_name_full 'Acta Crystallographica Section B'
_journal_page_first 81
_journal_page_last 92
_journal_paper_doi 10.1107/S0108768106041668
_journal_volume 63
_journal_year 2007
_chemical_formula_moiety 'C12 H24 Ni S6 2+, 2(I5 -)'
_chemical_formula_sum 'C12 H24 I10 Ni S6'
_chemical_formula_weight 1688.38
_chemical_name_systematic
;
 ?
;
_space_group_IT_number 61
_symmetry_cell_setting orthorhombic
_symmetry_space_group_name_Hall '-P 2ac 2ab'
_symmetry_space_group_name_H-M 'P b c a'
_atom_sites_solution_hydrogens geom
_atom_sites_solution_primary direct
_atom_sites_solution_secondary difmap
_audit_creation_method 'enCIFer editing of SHELXL97 CIF output'
_cell_angle_alpha 90.00
_cell_angle_beta 90.00
_cell_angle_gamma 90.00
_cell_formula_units_Z 4
_cell_length_a 12.317(3)
_cell_length_b 15.602(6)
_cell_length_c 18.302(7)
_cell_measurement_reflns_used 28
_cell_measurement_temperature 150(2)
_cell_measurement_theta_max 15.5
_cell_measurement_theta_min 14
_cell_volume 3517(2)
_computing_cell_refinement 'Stadi4 (Stoe & Cie, 1996a)'
_computing_data_collection 'Stadi4 (Stoe & Cie, 1996a)'
_computing_data_reduction 'X-RED (Stoe & Cie, 1996b)'
_computing_molecular_graphics 'MERCURY (Macrae et al., 2006)'
_computing_publication_material 'enCIFer (Allen et al., 2004; PLATON (Spek, 2003)'
_computing_structure_refinement 'SHELXL97 (Sheldrick, 1998)'
_computing_structure_solution 'SHELXS97 (Sheldrick, 1990)'
_diffrn_ambient_temperature 150(2)
_diffrn_measured_fraction_theta_full 0.992
_diffrn_measured_fraction_theta_max 0.992
_diffrn_measurement_device_type 'Stoe Stadi-4 four-circle'
_diffrn_measurement_method '\w-\q, profile learning'
_diffrn_radiation_monochromator graphite
_diffrn_radiation_source 'fine-focus sealed tube'
_diffrn_radiation_type MoK\a
_diffrn_radiation_wavelength 0.71073
_diffrn_reflns_av_R_equivalents 0.042
_diffrn_reflns_av_sigmaI/netI 0.022
_diffrn_reflns_limit_h_max 14
_diffrn_reflns_limit_h_min 0
_diffrn_reflns_limit_k_max 18
_diffrn_reflns_limit_k_min 0
_diffrn_reflns_limit_l_max 21
_diffrn_reflns_limit_l_min 0
_diffrn_reflns_number 3483
_diffrn_reflns_theta_full 25.03
_diffrn_reflns_theta_max 25.03
_diffrn_reflns_theta_min 2.77
_diffrn_standards_decay_% 'random variation +-3.4'
_diffrn_standards_interval_time 60
_diffrn_standards_number 3
_exptl_absorpt_coefficient_mu 9.692
_exptl_absorpt_correction_T_max 0.236
_exptl_absorpt_correction_T_min 0.145
_exptl_absorpt_correction_type integration
_exptl_absorpt_process_details '(X-RED; Stoe & Cie, 1996b)'
_exptl_crystal_colour 'dark red'
_exptl_crystal_density_diffrn 3.189
_exptl_crystal_density_method 'not measured'
_exptl_crystal_description block
_exptl_crystal_F_000 3000
_exptl_crystal_size_max 0.24
_exptl_crystal_size_mid 0.23
_exptl_crystal_size_min 0.17
_refine_diff_density_max 1.60
_refine_diff_density_min -1.02
_refine_ls_extinction_coef 0.00023(3)
_refine_ls_extinction_expression Fc^*^=kFc[1+0.001xFc^2^\l^3^/sin(2\q)]^-1/4^
_refine_ls_extinction_method SHELXL
_refine_ls_goodness_of_fit_ref 1.31
_refine_ls_hydrogen_treatment constr
_refine_ls_matrix_type full
_refine_ls_number_parameters 134
_refine_ls_number_reflns 3086
_refine_ls_number_restraints 0
_refine_ls_restrained_S_all 1.31
_refine_ls_R_factor_all 0.0461
_refine_ls_R_factor_gt 0.0382
_refine_ls_shift/su_max 0.001
_refine_ls_shift/su_mean 0.000
_refine_ls_structure_factor_coef Fsqd
_refine_ls_weighting_details 'calc w=1/[\s^2^(Fo^2^)+(0.040P)^2^+25.87P] where P=(Fo^2^+2Fc^2^)/3'
_refine_ls_weighting_scheme calc
_refine_ls_wR_factor_gt 0.0946
_refine_ls_wR_factor_ref 0.100
_reflns_number_gt 2730
_reflns_number_total 3086
_reflns_threshold_expression I>2\s(I)
_cod_data_source_file gp5013.cif
_cod_data_source_block 3
_cod_database_code 2102692
_cod_database_fobs_code 2102692

loop_
_symmetry_equiv_pos_as_xyz
'x, y, z'
'-x+1/2, -y, z+1/2'
'-x, y+1/2, -z+1/2'
'x+1/2, -y+1/2, -z'
'-x, -y, -z'
'x-1/2, y, -z-1/2'
'x, -y-1/2, z-1/2'
'-x-1/2, y-1/2, z'

loop_
_atom_site_type_symbol
_atom_site_label
_atom_site_fract_x
_atom_site_fract_y
_atom_site_fract_z
_atom_site_U_iso_or_equiv
_atom_site_adp_type
_atom_site_calc_flag
_atom_site_refinement_flags
_atom_site_occupancy
Ni Ni 0.5000 0.5000 0.5000 0.0149(3) Uani d S 1
S S1 0.35408(17) 0.60122(14) 0.49403(12) 0.0186(5) Uani d . 1
C C2 0.3113(8) 0.5968(6) 0.5875(5) 0.024(2) Uani d . 1
H H2A 0.3647 0.6288 0.6173 0.029 Uiso calc R 1
H H2B 0.2410 0.6272 0.5915 0.029 Uiso calc R 1
C C3 0.2977(7) 0.5072(6) 0.6210(5) 0.023(2) Uani d . 1
H H3A 0.2359 0.4776 0.5973 0.028 Uiso calc R 1
H H3B 0.2811 0.5127 0.6737 0.028 Uiso calc R 1
S S4 0.42108(18) 0.44301(14) 0.60931(12) 0.0189(5) Uani d . 1
C C5 0.3713(8) 0.3423(6) 0.5739(5) 0.0214(19) Uani d . 1
H H5A 0.4330 0.3019 0.5708 0.026 Uiso calc R 1
H H5B 0.3187 0.3184 0.6094 0.026 Uiso calc R 1
C C6 0.3160(8) 0.3465(6) 0.4983(5) 0.023(2) Uani d . 1
H H6A 0.2447 0.3752 0.5036 0.027 Uiso calc R 1
H H6B 0.3025 0.2874 0.4809 0.027 Uiso calc R 1
S S7 0.39427(17) 0.40236(14) 0.43137(11) 0.0170(4) Uani d . 1
C C8 0.2960(7) 0.4754(6) 0.3925(4) 0.0170(18) Uani d . 1
H H8A 0.3310 0.5070 0.3519 0.020 Uiso calc R 1
H H8B 0.2356 0.4415 0.3715 0.020 Uiso calc R 1
C C9 0.2486(7) 0.5407(6) 0.4464(5) 0.0220(19) Uani d . 1
H H9A 0.2033 0.5102 0.4827 0.026 Uiso calc R 1
H H9B 0.2012 0.5810 0.4195 0.026 Uiso calc R 1
I I1 -0.02790(5) 0.66779(4) 0.41716(3) 0.02748(19) Uani d . 1
I I2 -0.00769(5) 0.62028(4) 0.56491(3) 0.02190(17) Uani d . 1
I I3 0.01068(5) 0.57050(5) 0.72639(3) 0.03055(19) Uani d . 1
I I4 0.18989(6) 0.70928(4) 0.75605(3) 0.02617(19) Uani d . 1
I I5 0.35807(7) 0.82586(5) 0.77565(4) 0.0430(2) Uani d . 1

loop_
_atom_site_aniso_label
_atom_site_aniso_U_11
_atom_site_aniso_U_22
_atom_site_aniso_U_33
_atom_site_aniso_U_12
_atom_site_aniso_U_13
_atom_site_aniso_U_23
Ni 0.0156(7) 0.0155(8) 0.0136(7) 0.0016(6) 0.0009(6) -0.0027(6)
S1 0.0197(11) 0.0170(11) 0.0191(11) 0.0028(9) 0.0006(9) -0.0035(9)
C2 0.024(5) 0.024(5) 0.024(5) 0.007(4) 0.000(4) -0.004(4)
C3 0.020(4) 0.030(5) 0.020(5) -0.005(4) 0.001(4) -0.003(4)
S4 0.0224(11) 0.0200(11) 0.0144(10) 0.0003(9) 0.0028(9) 0.0006(9)
C5 0.029(5) 0.017(5) 0.018(5) -0.002(4) 0.007(4) 0.002(4)
C6 0.024(5) 0.022(5) 0.021(5) -0.005(4) 0.002(4) -0.002(4)
S7 0.0183(10) 0.0165(11) 0.0163(10) 0.0000(8) 0.0009(8) -0.0041(9)
C8 0.022(4) 0.021(5) 0.007(4) 0.003(4) -0.004(3) -0.003(3)
C9 0.019(4) 0.024(5) 0.023(5) -0.002(4) -0.003(4) -0.002(4)
I1 0.0289(3) 0.0293(4) 0.0242(3) 0.0032(3) 0.0033(3) 0.0057(3)
I2 0.0199(3) 0.0206(3) 0.0252(3) -0.0027(2) -0.0007(2) -0.0004(2)
I3 0.0332(4) 0.0377(4) 0.0208(3) -0.0004(3) -0.0022(3) 0.0058(3)
I4 0.0387(4) 0.0251(3) 0.0148(3) 0.0048(3) 0.0057(3) 0.0033(3)
I5 0.0614(5) 0.0335(4) 0.0340(4) -0.0133(4) 0.0144(4) -0.0092(3)

loop_
_atom_type_symbol
_atom_type_description
_atom_type_scat_dispersion_real
_atom_type_scat_dispersion_imag
_atom_type_scat_source
C C 0.0033 0.0016 'International Tables Vol C Tables 4.2.6.8 and 6.1.1.4'
H H 0.0000 0.0000 'International Tables Vol C Tables 4.2.6.8 and 6.1.1.4'
S S 0.1246 0.1234 'International Tables Vol C Tables 4.2.6.8 and 6.1.1.4'
Ni Ni 0.3393 1.1124 'International Tables Vol C Tables 4.2.6.8 and 6.1.1.4'
I I -0.4742 1.8119 'International Tables Vol C Tables 4.2.6.8 and 6.1.1.4'

loop_
_exptl_crystal_face_index_h
_exptl_crystal_face_index_k
_exptl_crystal_face_index_l
_exptl_crystal_face_perp_dist
-1.00 1.00 1.00 0.089
1.00 1.00 1.00 0.113
-1.00 -1.00 -1.00 0.113
0.00 0.00 -1.00 0.097
0.00 0.00 1.00 0.097
-1.00 -1.00 1.00 0.124
1.00 -1.00 -1.00 0.087

loop_
_geom_angle_atom_site_label_1
_geom_angle_atom_site_label_2
_geom_angle_atom_site_label_3
_geom_angle
_geom_angle_publ_flag
S1 Ni S4 88.76(8) y
S1 Ni S7 89.27(8) y
S4 Ni S7 88.91(8) y
C2 S1 C9 103.1(4) ?
C2 S1 Ni 98.7(3) ?
C9 S1 Ni 102.4(3) ?
C3 C2 S1 116.7(7) ?
C3 C2 H2A 108.1 ?
S1 C2 H2A 108.1 ?
C3 C2 H2B 108.1 ?
S1 C2 H2B 108.1 ?
H2A C2 H2B 107.3 ?
C2 C3 S4 111.1(6) ?
C2 C3 H3A 109.4 ?
S4 C3 H3A 109.4 ?
C2 C3 H3B 109.4 ?
S4 C3 H3B 109.4 ?
H3A C3 H3B 108.0 ?
C5 S4 C3 103.6(4) ?
C5 S4 Ni 99.3(3) ?
C3 S4 Ni 103.4(3) ?
C6 C5 S4 115.8(6) ?
C6 C5 H5A 108.3 ?
S4 C5 H5A 108.3 ?
C6 C5 H5B 108.3 ?
S4 C5 H5B 108.3 ?
H5A C5 H5B 107.4 ?
C5 C6 S7 113.4(6) ?
C5 C6 H6A 108.9 ?
S7 C6 H6A 108.9 ?
C5 C6 H6B 108.9 ?
S7 C6 H6B 108.9 ?
H6A C6 H6B 107.7 ?
C6 S7 C8 102.5(4) ?
C6 S7 Ni 104.3(3) ?
C8 S7 Ni 99.9(3) ?
C9 C8 S7 114.9(6) ?
C9 C8 H8A 108.5 ?
S7 C8 H8A 108.5 ?
C9 C8 H8B 108.5 ?
S7 C8 H8B 108.5 ?
H8A C8 H8B 107.5 ?
C8 C9 S1 112.3(6) ?
C8 C9 H9A 109.1 ?
S1 C9 H9A 109.1 ?
C8 C9 H9B 109.1 ?
S1 C9 H9B 109.1 ?
H9A C9 H9B 107.9 ?
I1 I2 I3 178.97(3) y
I2 I3 I4 92.51(3) y
I3 I4 I5 175.97(3) y

loop_
_geom_bond_atom_site_label_1
_geom_bond_atom_site_label_2
_geom_bond_distance
_geom_bond_publ_flag
Ni S1 2.395(2) y
Ni S4 2.395(2) y
Ni S7 2.365(2) y
S1 C2 1.791(10) ?
S1 C9 1.828(9) ?
C2 C3 1.536(13) ?
C2 H2A 0.9900 ?
C2 H2B 0.9900 ?
C3 S4 1.833(9) ?
C3 H3A 0.9900 ?
C3 H3B 0.9900 ?
S4 C5 1.806(9) ?
C5 C6 1.543(13) ?
C5 H5A 0.9900 ?
C5 H5B 0.9900 ?
C6 S7 1.787(9) ?
C6 H6A 0.9900 ?
C6 H6B 0.9900 ?
S7 C8 1.808(9) ?
C8 C9 1.532(12) ?
C8 H8A 0.9900 ?
C8 H8B 0.9900 ?
C9 H9A 0.9900 ?
C9 H9B 0.9900 ?
I1 I2 2.8149(13) y
I2 I3 3.0641(14) y
I3 I4 3.1393(12) y
I4 I5 2.7800(12) y

loop_
_geom_torsion_atom_site_label_1
_geom_torsion_atom_site_label_2
_geom_torsion_atom_site_label_3
_geom_torsion_atom_site_label_4
_geom_torsion
C2 S1 C9 C8 -133.0(7)
C9 S1 C2 C3 58.2(8)
S1 C2 C3 S4 53.5(8)
C2 C3 S4 C5 -131.5(7)
C3 S4 C5 C6 63.8(7)
S4 C5 C6 S7 49.8(9)
C5 C6 S7 C8 -131.1(7)
C6 S7 C8 C9 62.1(7)
S7 C8 C9 S1 53.7(8)
I1 I2 I3 I4 -98.9(17)
I2 I3 I4 I5 -64.6(5)
